data_7106138
loop_
_publ_author_name
'Xiaobing Xi'
'Taiwei Dong'
'Gao Li'
'Yong Cui'

_publ_section_title
;
 Controlled structures of a 1D chiral metallosalen polymer by photo- and
 solvent-induced partial depolymerization
;
_journal_name_full Chem.Commun.
_journal_page_first 3831
_journal_paper_doi 10.1039/c0cc05128d
_journal_volume 47
_journal_year 2011
_chemical_absolute_configuration rm
_chemical_formula_sum 'C86 H100 N8 O6 Zn2'
_chemical_formula_weight 1472.48
_chemical_name_systematic
;
?
;
_space_group_IT_number 4
_symmetry_cell_setting monoclinic
_symmetry_space_group_name_Hall 'P 2yb'
_symmetry_space_group_name_H-M 'P 1 21 1'
_atom_sites_solution_hydrogens geom
_atom_sites_solution_primary direct
_atom_sites_solution_secondary difmap
_audit_creation_method SHELXL-97
_cell_angle_alpha 90.00
_cell_angle_beta 100.24(3)
_cell_angle_gamma 90.00
_cell_formula_units_Z 2
_cell_length_a 17.428(4)
_cell_length_b 13.517(3)
_cell_length_c 17.588(4)
_cell_measurement_reflns_used 7056
_cell_measurement_temperature 293(2)
_cell_measurement_theta_max 25.00
_cell_measurement_theta_min 3.01
_cell_volume 4077.3(16)
_computing_cell_refinement 'SAINT (Bruker, 1999)'
_computing_data_collection 'SMART (Bruker, 1997)'
_computing_data_reduction SAINT
_computing_molecular_graphics 'SHELXTL-PLUS (Sheldrick, 1990)'
_computing_publication_material SHELXL-97
_computing_structure_refinement 'SHELXL-97 (Sheldrick, 1997)'
_computing_structure_solution 'SHELXS-97 (Sheldrick, 1990)'
_diffrn_ambient_temperature 293(2)
_diffrn_measured_fraction_theta_full 0.996
_diffrn_measured_fraction_theta_max 0.996
_diffrn_radiation_monochromator graphite
_diffrn_radiation_source 'fine-focus sealed tube'
_diffrn_radiation_type MoK\a
_diffrn_radiation_wavelength 0.71073
_diffrn_reflns_av_R_equivalents 0.0650
_diffrn_reflns_av_sigmaI/netI 0.0845
_diffrn_reflns_limit_h_max 20
_diffrn_reflns_limit_h_min -20
_diffrn_reflns_limit_k_max 14
_diffrn_reflns_limit_k_min -16
_diffrn_reflns_limit_l_max 20
_diffrn_reflns_limit_l_min -20
_diffrn_reflns_number 31370
_diffrn_reflns_theta_full 25.00
_diffrn_reflns_theta_max 25.00
_diffrn_reflns_theta_min 3.01
_exptl_absorpt_coefficient_mu 0.644
_exptl_absorpt_correction_T_max 0.92
_exptl_absorpt_correction_T_min 0.90
_exptl_absorpt_correction_type multi-scan
_exptl_absorpt_process_details 'SADABS (Sheldrick, 1996)'
_exptl_crystal_colour yellow
_exptl_crystal_density_diffrn 1.199
_exptl_crystal_density_method 'not measured'
_exptl_crystal_description block
_exptl_crystal_F_000 1560
_exptl_crystal_size_max 0.15
_exptl_crystal_size_mid 0.12
_exptl_crystal_size_min 0.10
_refine_diff_density_max 0.539
_refine_diff_density_min -0.511
_refine_diff_density_rms 0.074
_refine_ls_abs_structure_details 'Flack H D (1983), Acta Cryst. A39, 876-881'
_refine_ls_abs_structure_Flack 0.03(2)
_refine_ls_extinction_coef 0.0036(3)
_refine_ls_extinction_expression Fc^*^=kFc[1+0.001xFc^2^\l^3^/sin(2\q)]^-1/4^
_refine_ls_extinction_method SHELXL
_refine_ls_goodness_of_fit_ref 1.065
_refine_ls_hydrogen_treatment constr
_refine_ls_matrix_type full
_refine_ls_number_parameters 796
_refine_ls_number_reflns 12720
_refine_ls_number_restraints 20
_refine_ls_restrained_S_all 1.071
_refine_ls_R_factor_all 0.1286
_refine_ls_R_factor_gt 0.0720
_refine_ls_shift/su_max 0.004
_refine_ls_shift/su_mean 0.000
_refine_ls_structure_factor_coef Fsqd
_refine_ls_weighting_details 'calc w=1/[\s^2^(Fo^2^)+(0.1186P)^2^+0.0000P] where P=(Fo^2^+2Fc^2^)/3'
_refine_ls_weighting_scheme calc
_refine_ls_wR_factor_gt 0.1859
_refine_ls_wR_factor_ref 0.2292
_reflns_number_gt 7056
_reflns_number_total 12720
_reflns_threshold_expression >2sigma(I)
_cod_data_source_file c0cc05128d.txt
_cod_data_source_block 2_[ZnL].MeOH
_cod_depositor_comments
;
The following automatic conversions were performed:

'_symmetry_cell_setting' value 'Monoclinic' changed to 'monoclinic'
according to the built-in table from CIF Core dictionary named
'cif_core.dic' version 2.4.1 from
2010-06-29.

'_exptl_absorpt_correction_type' value 'Multi-scan'
changed to 'multi-scan' according to the built-in table from CIF Core
dictionary named 'cif_core.dic' version 2.4.1 from 2010-06-29.

Automatic conversion script
Id: cif_fix_values 1646 2011-03-28 12:23:43Z adriana 
;
_cod_original_cell_volume 4077.5(14)
_cod_original_sg_symbol_H-M P2(1)
_cod_database_code 7106138

loop_
_symmetry_equiv_pos_as_xyz
'x, y, z'
'-x, y+1/2, -z'

loop_
_atom_site_label
_atom_site_type_symbol
_atom_site_fract_x
_atom_site_fract_y
_atom_site_fract_z
_atom_site_U_iso_or_equiv
_atom_site_adp_type
_atom_site_occupancy
_atom_site_symmetry_multiplicity
_atom_site_calc_flag
_atom_site_refinement_flags
_atom_site_disorder_assembly
_atom_site_disorder_group
Zn1 Zn 0.691015(18) 0.68164(2) 0.129031(18) 0.06026(11) Uani 1 1 d . . .
Zn2 Zn 0.803062(17) 0.39459(2) 0.368134(17) 0.05605(10) Uani 1 1 d . . .
O1 O 0.68088(11) 0.62822(15) 0.02390(11) 0.0679(7) Uani 1 1 d . . .
O2 O 0.62078(11) 0.58560(15) 0.16864(12) 0.0725(7) Uani 1 1 d . . .
O3 O 0.81677(11) 0.45914(14) 0.47019(11) 0.0685(7) Uani 1 1 d . . .
O4 O 0.87740(11) 0.48233(15) 0.33011(11) 0.0669(7) Uani 1 1 d . . .
N1 N 0.39305(8) 0.29519(11) -0.11417(9) 0.0769(9) Uani 1 1 d G . .
C1 C 0.43753(10) 0.30602(14) -0.04080(9) 0.0899(12) Uani 1 1 d G . .
H1A H 0.4262 0.2683 0.0001 0.108 Uiso 1 1 calc R . .
C2 C 0.49890(11) 0.37317(18) -0.02851(12) 0.0927(13) Uani 1 1 d G . .
H2A H 0.5287 0.3804 0.0206 0.111 Uiso 1 1 calc R . .
C3 C 0.51578(12) 0.42948(17) -0.08958(16) 0.0653(10) Uani 1 1 d G . .
C4 C 0.47129(13) 0.41865(15) -0.16295(14) 0.0872(12) Uani 1 1 d G . .
H4A H 0.4826 0.4563 -0.2038 0.105 Uiso 1 1 calc R . .
C5 C 0.40992(11) 0.35151(13) -0.17524(9) 0.0989(14) Uani 1 1 d G . .
H5A H 0.3802 0.3443 -0.2243 0.119 Uiso 1 1 calc R . .
C6 C 0.57983(17) 0.5035(2) -0.07000(19) 0.0777(11) Uani 1 1 d . . .
H6A H 0.6001 0.5140 -0.0181 0.093 Uiso 1 1 calc R . .
C7 C 0.60929(17) 0.5548(2) -0.12104(18) 0.0689(10) Uani 1 1 d . . .
H7A H 0.5887 0.5403 -0.1723 0.083 Uiso 1 1 calc R . .
C8 C 0.66951(7) 0.63122(10) -0.10997(8) 0.0588(9) Uani 1 1 d G . .
C9 C 0.70297(10) 0.66629(13) -0.03733(8) 0.0597(9) Uani 1 1 d G . .
C10 C 0.76116(11) 0.73775(15) -0.03021(12) 0.0650(10) Uani 1 1 d G . .
C11 C 0.78591(11) 0.77412(15) -0.09573(16) 0.0810(12) Uani 1 1 d G . .
H11A H 0.8248 0.8219 -0.0910 0.097 Uiso 1 1 calc R . .
C12 C 0.75245(12) 0.73905(15) -0.16836(13) 0.0818(12) Uani 1 1 d G . .
C13 C 0.69425(10) 0.66760(13) -0.17548(9) 0.0629(9) Uani 1 1 d G . .
H13A H 0.6719 0.6441 -0.2241 0.075 Uiso 1 1 calc R . .
C14 C 0.77615(19) 0.7789(2) -0.24426(17) 0.0855(12) Uani 1 1 d D . .
C15 C 0.7583(4) 0.7204(4) -0.3127(2) 0.317(3) Uani 1 1 d D . .
H15A H 0.7766 0.7535 -0.3544 0.476 Uiso 1 1 calc R . .
H15B H 0.7029 0.7111 -0.3258 0.476 Uiso 1 1 calc R . .
H15C H 0.7835 0.6572 -0.3039 0.476 Uiso 1 1 calc R . .
C16 C 0.8647(2) 0.7766(7) -0.2355(3) 0.332(4) Uani 1 1 d D . .
H16A H 0.8799 0.8027 -0.2813 0.498 Uiso 1 1 calc R . .
H16B H 0.8827 0.7097 -0.2277 0.498 Uiso 1 1 calc R . .
H16C H 0.8872 0.8161 -0.1918 0.498 Uiso 1 1 calc R . .
C17 C 0.7618(4) 0.8841(5) -0.2598(4) 0.243 Uani 1 1 d D . .
H17A H 0.7818 0.9025 -0.3053 0.365 Uiso 1 1 calc R . .
H17B H 0.7875 0.9222 -0.2166 0.365 Uiso 1 1 calc R . .
H17C H 0.7068 0.8967 -0.2677 0.365 Uiso 1 1 calc R . .
C18 C 0.80220(17) 0.7796(2) 0.03976(17) 0.0709(10) Uani 1 1 d . . .
H18A H 0.8441 0.8212 0.0370 0.085 Uiso 1 1 calc R . .
C19 C 0.83286(18) 0.8046(2) 0.17845(17) 0.0710(11) Uani 1 1 d . . .
H19A H 0.8028 0.8584 0.1964 0.085 Uiso 1 1 calc R . .
C20 C 0.91117(19) 0.8458(3) 0.17141(19) 0.0940(13) Uani 1 1 d . . .
H20A H 0.9044 0.9030 0.1375 0.113 Uiso 1 1 calc R . .
H20B H 0.9405 0.7964 0.1486 0.113 Uiso 1 1 calc R . .
C21 C 0.9567(2) 0.8761(3) 0.25062(17) 0.0977(13) Uani 1 1 d . . .
H21A H 1.0082 0.8986 0.2449 0.117 Uiso 1 1 calc R . .
H21B H 0.9302 0.9309 0.2705 0.117 Uiso 1 1 calc R . .
C22 C 0.9646(2) 0.7939(3) 0.3066(2) 0.1099(15) Uani 1 1 d . . .
H22A H 0.9904 0.8172 0.3569 0.132 Uiso 1 1 calc R . .
H22B H 0.9962 0.7418 0.2901 0.132 Uiso 1 1 calc R . .
C23 C 0.88446(19) 0.7530(3) 0.31281(19) 0.0954(14) Uani 1 1 d . . .
H23A H 0.8908 0.6965 0.3474 0.115 Uiso 1 1 calc R . .
H23B H 0.8554 0.8032 0.3352 0.115 Uiso 1 1 calc R . .
C24 C 0.83957(17) 0.7227(2) 0.23813(17) 0.0671(10) Uani 1 1 d . . .
H24A H 0.8688 0.6689 0.2191 0.080 Uiso 1 1 calc R . .
C25 C 0.73862(19) 0.6508(2) 0.30111(19) 0.0728(11) Uani 1 1 d . . .
H25A H 0.7748 0.6518 0.3469 0.087 Uiso 1 1 calc R . .
C26 C 0.66086(8) 0.61223(10) 0.30251(8) 0.0702(11) Uani 1 1 d G . .
C27 C 0.60338(9) 0.59057(15) 0.23922(8) 0.0583(9) Uani 1 1 d G . .
C28 C 0.52826(9) 0.56781(17) 0.24995(12) 0.0661(10) Uani 1 1 d G . .
C29 C 0.51062(9) 0.56672(18) 0.32397(14) 0.0733(11) Uani 1 1 d G . .
H29A H 0.4604 0.5515 0.3311 0.088 Uiso 1 1 calc R . .
C30 C 0.56810(11) 0.58839(19) 0.38726(11) 0.0837(12) Uani 1 1 d GD . .
C31 C 0.64321(10) 0.61114(15) 0.37653(8) 0.0762(11) Uani 1 1 d G . .
H31A H 0.6817 0.6256 0.4189 0.091 Uiso 1 1 calc R . .
C32 C 0.5475(2) 0.5883(3) 0.46983(19) 0.1042(15) Uani 1 1 d D . .
C33 C 0.4866(3) 0.6636(5) 0.4802(3) 0.250(3) Uani 1 1 d . . .
H33A H 0.4759 0.6594 0.5318 0.375 Uiso 1 1 calc R . .
H33B H 0.4397 0.6508 0.4438 0.375 Uiso 1 1 calc R . .
H33C H 0.5053 0.7287 0.4715 0.375 Uiso 1 1 calc R . .
C34 C 0.5073(4) 0.4883(5) 0.4860(4) 0.237(4) Uani 1 1 d D . .
H34A H 0.5416 0.4342 0.4809 0.356 Uiso 1 1 calc R . .
H34B H 0.4597 0.4806 0.4496 0.356 Uiso 1 1 calc R . .
H34C H 0.4960 0.4892 0.5375 0.356 Uiso 1 1 calc R . .
C35 C 0.6136(3) 0.5892(5) 0.5324(2) 0.151(2) Uani 1 1 d . . .
H35A H 0.6493 0.5376 0.5245 0.226 Uiso 1 1 calc R . .
H35B H 0.5960 0.5784 0.5805 0.226 Uiso 1 1 calc R . .
H35C H 0.6394 0.6520 0.5338 0.226 Uiso 1 1 calc R . .
C36 C 0.4627(2) 0.5553(2) 0.1879(2) 0.0833(13) Uani 1 1 d . . .
H36A H 0.4168 0.5368 0.2041 0.100 Uiso 1 1 calc R . .
C37 C 0.45575(19) 0.5655(3) 0.11171(17) 0.0829(13) Uani 1 1 d . . .
H37A H 0.5005 0.5764 0.0909 0.099 Uiso 1 1 calc R . .
C38 C 0.37899(9) 0.56007(14) 0.05813(9) 0.0869(13) Uani 1 1 d G . .
C39 C 0.30749(10) 0.53068(17) 0.07511(9) 0.1004(15) Uani 1 1 d G . .
H39A H 0.3032 0.5145 0.1256 0.120 Uiso 1 1 calc R . .
C40 C 0.24245(10) 0.5255(2) 0.01667(10) 0.1187(17) Uani 1 1 d G . .
H40A H 0.1946 0.5058 0.0280 0.142 Uiso 1 1 calc R . .
N4 N 0.24891(10) 0.5497(2) -0.05874(9) 0.1121(14) Uani 1 1 d G . .
C41 C 0.32041(10) 0.57908(19) -0.07572(9) 0.1156(16) Uani 1 1 d G . .
H41A H 0.3247 0.5953 -0.1262 0.139 Uiso 1 1 calc R . .
C42 C 0.38545(10) 0.58427(16) -0.01728(9) 0.1211(18) Uani 1 1 d G . .
H42A H 0.4333 0.6039 -0.0286 0.145 Uiso 1 1 calc R . .
C48 C 0.93056(18) 0.5720(2) 0.56784(17) 0.0739(11) Uani 1 1 d . . .
H48A H 0.9090 0.5611 0.5163 0.089 Uiso 1 1 calc R . .
N5 N 1.12010(8) 0.77727(11) 0.60816(8) 0.0653(8) Uani 1 1 d G . .
C43 C 1.09977(11) 0.72468(14) 0.66953(9) 0.0840(12) Uani 1 1 d G . .
H43A H 1.1277 0.7338 0.7192 0.101 Uiso 1 1 calc R . .
C44 C 1.03777(13) 0.65851(16) 0.65660(13) 0.0850(12) Uani 1 1 d G . .
H44A H 1.0242 0.6233 0.6977 0.102 Uiso 1 1 calc R . .
C45 C 0.99609(12) 0.64494(17) 0.58229(16) 0.0793(12) Uani 1 1 d G . .
C46 C 1.01642(12) 0.69753(18) 0.52091(12) 0.0980(13) Uani 1 1 d G . .
H46A H 0.9885 0.6885 0.4712 0.118 Uiso 1 1 calc R . .
C47 C 1.07842(10) 0.76370(14) 0.53384(8) 0.1035(15) Uani 1 1 d G . .
H47A H 1.0920 0.7989 0.4928 0.124 Uiso 1 1 calc R . .
C49 C 0.89947(17) 0.5213(2) 0.61855(17) 0.0635(10) Uani 1 1 d . . .
H49A H 0.9215 0.5329 0.6699 0.076 Uiso 1 1 calc R . .
C50 C 0.83558(8) 0.44945(10) 0.60677(8) 0.0632(10) Uani 1 1 d G . .
C51 C 0.79394(9) 0.42140(13) 0.53515(8) 0.0541(8) Uani 1 1 d G . .
C52 C 0.73343(10) 0.35347(15) 0.53070(11) 0.0615(9) Uani 1 1 d G . .
C53 C 0.71455(11) 0.31360(15) 0.59786(13) 0.0655(10) Uani 1 1 d G . .
H53A H 0.6741 0.2681 0.5949 0.079 Uiso 1 1 calc R . .
C54 C 0.75618(12) 0.34165(15) 0.66947(11) 0.0715(11) Uani 1 1 d GD . .
C55 C 0.81670(10) 0.40958(13) 0.67393(8) 0.0686(10) Uani 1 1 d G . .
H55A H 0.8446 0.4283 0.7218 0.082 Uiso 1 1 calc R . .
C56 C 0.7296(3) 0.2962(3) 0.74305(19) 0.1451(19) Uani 1 1 d DU . .
C57 C 0.6914(3) 0.1997(4) 0.7273(2) 0.289(2) Uani 1 1 d D . .
H57A H 0.6798 0.1727 0.7744 0.433 Uiso 1 1 calc R . .
H57B H 0.7255 0.1556 0.7064 0.433 Uiso 1 1 calc R . .
H57C H 0.6439 0.2078 0.6907 0.433 Uiso 1 1 calc R . .
C58 C 0.7292(4) 0.3764(5) 0.8049(3) 0.213 Uani 1 1 d D . .
H58A H 0.7168 0.3469 0.8508 0.320 Uiso 1 1 calc R . .
H58B H 0.6909 0.4256 0.7859 0.320 Uiso 1 1 calc R . .
H58C H 0.7797 0.4067 0.8165 0.320 Uiso 1 1 calc R . .
C59 C 0.8090(3) 0.2540(5) 0.7945(3) 0.204(3) Uani 1 1 d DU . .
H59A H 0.7974 0.2249 0.8409 0.306 Uiso 1 1 calc R . .
H59B H 0.8454 0.3073 0.8076 0.306 Uiso 1 1 calc R . .
H59C H 0.8312 0.2049 0.7655 0.306 Uiso 1 1 calc R . .
C60 C 0.68276(16) 0.3291(2) 0.45651(17) 0.0669(10) Uani 1 1 d . . .
H60A H 0.6368 0.2958 0.4598 0.080 Uiso 1 1 calc R . .
C61 C 0.63340(17) 0.3376(2) 0.31985(18) 0.0765(11) Uani 1 1 d . . .
H61A H 0.6106 0.4033 0.3082 0.092 Uiso 1 1 calc R . .
C62 C 0.56687(18) 0.2684(3) 0.32673(19) 0.0960(13) Uani 1 1 d D . .
H62A H 0.5409 0.2901 0.3682 0.115 Uiso 1 1 calc R . .
H62B H 0.5867 0.2020 0.3386 0.115 Uiso 1 1 calc R . .
C63 C 0.5081(2) 0.2681(3) 0.2487(2) 0.1100(16) Uani 1 1 d D . .
H63A H 0.4666 0.2212 0.2519 0.132 Uiso 1 1 calc R . .
H63B H 0.4849 0.3332 0.2397 0.132 Uiso 1 1 calc R . .
C64 C 0.5483(2) 0.2401(3) 0.1806(2) 0.0974(14) Uani 1 1 d . . .
H64A H 0.5685 0.1731 0.1876 0.117 Uiso 1 1 calc R . .
H64B H 0.5106 0.2421 0.1329 0.117 Uiso 1 1 calc R . .
C65 C 0.61547(18) 0.3119(3) 0.17529(17) 0.0769(11) Uani 1 1 d . . .
H65A H 0.5953 0.3785 0.1657 0.092 Uiso 1 1 calc R . .
H65B H 0.6412 0.2930 0.1329 0.092 Uiso 1 1 calc R . .
C66 C 0.67399(16) 0.3088(2) 0.25182(16) 0.0635(10) Uani 1 1 d . . .
H66A H 0.6925 0.2405 0.2601 0.076 Uiso 1 1 calc R . .
C67 C 0.76371(16) 0.4092(2) 0.19755(17) 0.0655(10) Uani 1 1 d . . .
H67A H 0.7277 0.4030 0.1520 0.079 Uiso 1 1 calc R . .
C68 C 0.83769(8) 0.45896(10) 0.19096(8) 0.0572(9) Uani 1 1 d G . .
C69 C 0.89335(9) 0.48018(14) 0.25583(9) 0.0678(11) Uani 1 1 d G . .
C70 C 0.96695(9) 0.51295(17) 0.24730(13) 0.0719(11) Uani 1 1 d G . .
C71 C 0.98487(9) 0.52450(18) 0.17390(15) 0.0816(12) Uani 1 1 d G . .
H71A H 1.0341 0.5464 0.1682 0.098 Uiso 1 1 calc R . .
C72 C 0.92920(11) 0.50328(18) 0.10903(12) 0.0675(10) Uani 1 1 d G . .
C73 C 0.85561(10) 0.47051(15) 0.11755(8) 0.0678(11) Uani 1 1 d G . .
H73A H 0.8184 0.4563 0.0741 0.081 Uiso 1 1 calc R . .
C74 C 0.9508(2) 0.5145(3) 0.0275(2) 0.0917(14) Uani 1 1 d D . .
C75 C 1.0168(2) 0.4497(4) 0.0214(2) 0.1435(19) Uani 1 1 d . . .
H75A H 1.0580 0.4611 0.0646 0.215 Uiso 1 1 calc R . .
H75B H 1.0352 0.4637 -0.0257 0.215 Uiso 1 1 calc R . .
H75C H 1.0004 0.3819 0.0214 0.215 Uiso 1 1 calc R . .
C76 C 0.9767(3) 0.6190(3) 0.0170(3) 0.138(2) Uani 1 1 d D . .
H76A H 1.0215 0.6337 0.0556 0.208 Uiso 1 1 calc R . .
H76B H 0.9352 0.6638 0.0222 0.208 Uiso 1 1 calc R . .
H76C H 0.9900 0.6261 -0.0334 0.208 Uiso 1 1 calc R . .
C77 C 0.8838(3) 0.4945(5) -0.0403(2) 0.142(2) Uani 1 1 d . . .
H77A H 0.8652 0.4281 -0.0367 0.214 Uiso 1 1 calc R . .
H77B H 0.9023 0.5025 -0.0882 0.214 Uiso 1 1 calc R . .
H77C H 0.8421 0.5402 -0.0383 0.214 Uiso 1 1 calc R . .
C78 C 1.03507(18) 0.5225(3) 0.31184(18) 0.0793(12) Uani 1 1 d . . .
H78A H 1.0785 0.5526 0.2980 0.095 Uiso 1 1 calc R . .
C79 C 1.0438(2) 0.4968(4) 0.3818(2) 0.1170(18) Uani 1 1 d . . .
H79A H 1.0003 0.4695 0.3976 0.140 Uiso 1 1 calc R . .
C80 C 1.11641(12) 0.5047(2) 0.44307(14) 0.146(2) Uani 1 1 d G . .
C81 C 1.17315(15) 0.5725(3) 0.4313(2) 0.1147(18) Uani 1 1 d G . .
H81A H 1.1632 0.6169 0.3904 0.138 Uiso 1 1 calc R . .
C82 C 1.24484(15) 0.5739(4) 0.4808(2) 0.209(4) Uani 1 1 d G . .
H82A H 1.2828 0.6192 0.4729 0.250 Uiso 1 1 calc R . .
N8 N 1.25978(12) 0.5075(5) 0.54201(16) 0.274(3) Uani 1 1 d G . .
C83 C 1.20304(16) 0.4397(4) 0.5538(2) 0.417(5) Uani 1 1 d G . .
H83A H 1.2130 0.3953 0.5947 0.501 Uiso 1 1 calc R . .
C84 C 1.13135(15) 0.4384(3) 0.5043(2) 0.427(3) Uani 1 1 d G . .
H84A H 1.0934 0.3930 0.5121 0.513 Uiso 1 1 calc R . .
N2 N 0.78432(14) 0.7628(2) 0.10658(14) 0.0710(9) Uani 1 1 d . . .
N3 N 0.75945(13) 0.68388(18) 0.23877(14) 0.0646(8) Uani 1 1 d . . .
N6 N 0.69425(13) 0.34812(18) 0.38881(13) 0.0616(8) Uani 1 1 d . . .
N7 N 0.74314(12) 0.37362(18) 0.25775(13) 0.0608(8) Uani 1 1 d . . .
C85 C 0.3997(5) 0.3816(5) 0.6286(4) 0.292(4) Uiso 1 1 d D . .
H85A H 0.4391 0.3980 0.5988 0.438 Uiso 1 1 calc R . .
H85B H 0.3554 0.3537 0.5952 0.438 Uiso 1 1 calc R . .
H85C H 0.4202 0.3343 0.6677 0.438 Uiso 1 1 calc R . .
O5 O 0.3753(3) 0.4739(4) 0.6662(3) 0.297(3) Uiso 1 1 d D . .
H5 H 0.3310 0.4894 0.6455 0.446 Uiso 1 1 calc RD . .
O6 O 0.10580(17) 0.6136(2) 0.84739(18) 0.1490(12) Uiso 1 1 d D . .
H6 H 0.1476 0.5898 0.8680 0.223 Uiso 1 1 calc RD . .
C86 C 0.0988(4) 0.7125(4) 0.8761(3) 0.205(3) Uiso 1 1 d D . .
H86A H 0.1111 0.7121 0.9315 0.307 Uiso 1 1 calc R . .
H86B H 0.0463 0.7357 0.8599 0.307 Uiso 1 1 calc R . .
H86C H 0.1342 0.7556 0.8561 0.307 Uiso 1 1 calc R . .

loop_
_atom_site_aniso_label
_atom_site_aniso_U_11
_atom_site_aniso_U_22
_atom_site_aniso_U_33
_atom_site_aniso_U_23
_atom_site_aniso_U_13
_atom_site_aniso_U_12
Zn1 0.05133(18) 0.06120(19) 0.0680(2) 0.00102(17) 0.01005(16) 0.00142(16)
Zn2 0.04705(16) 0.05807(18) 0.06335(18) 0.00105(16) 0.01070(15) 0.00099(16)
O1 0.0603(11) 0.0710(12) 0.0745(12) -0.0025(11) 0.0181(10) -0.0143(10)
O2 0.0583(12) 0.0621(11) 0.0964(14) -0.0041(11) 0.0120(11) 0.0010(10)
O3 0.0624(12) 0.0647(12) 0.0758(12) 0.0009(10) 0.0052(11) -0.0096(10)
O4 0.0579(11) 0.0825(13) 0.0618(11) -0.0057(10) 0.0145(10) -0.0018(11)
N1 0.0599(15) 0.0695(15) 0.0978(18) -0.0205(14) 0.0047(14) -0.0083(13)
C1 0.101(2) 0.100(2) 0.0637(18) 0.0163(17) 0.0004(18) -0.0455(19)
C2 0.090(2) 0.110(3) 0.075(2) -0.005(2) 0.0050(18) -0.0451(19)
C3 0.0494(16) 0.0698(17) 0.0742(17) 0.0156(15) 0.0038(14) -0.0166(13)
C4 0.095(2) 0.076(2) 0.088(2) -0.0030(19) 0.0067(19) -0.0237(18)
C5 0.079(2) 0.106(2) 0.109(3) -0.008(2) 0.008(2) -0.0386(19)
C6 0.0574(18) 0.081(2) 0.091(2) 0.0102(18) 0.0014(17) -0.0184(16)
C7 0.0576(17) 0.0635(17) 0.084(2) -0.0210(16) 0.0085(16) -0.0073(15)
C8 0.0423(14) 0.0575(15) 0.0765(17) -0.0132(14) 0.0103(14) -0.0018(12)
C9 0.0498(15) 0.0577(16) 0.0738(17) -0.0128(14) 0.0172(14) 0.0090(13)
C10 0.0455(15) 0.0654(17) 0.0829(19) -0.0244(15) 0.0083(15) -0.0097(13)
C11 0.072(2) 0.090(2) 0.081(2) -0.0211(19) 0.0140(18) -0.0131(18)
C12 0.0605(17) 0.082(2) 0.113(2) 0.0144(18) 0.0448(17) -0.0149(16)
C13 0.0494(15) 0.0735(18) 0.0623(16) -0.0081(15) 0.0001(14) -0.0071(15)
C14 0.091(2) 0.098(2) 0.0731(19) -0.0266(18) 0.0295(18) -0.013(2)
C15 0.602(8) 0.288(5) 0.116(3) -0.128(3) 0.210(4) -0.292(5)
C16 0.169(3) 0.715(12) 0.124(4) 0.014(6) 0.060(3) -0.261(4)
C17 0.243 0.243 0.243 0.000 0.043 0.000
C18 0.0572(17) 0.0776(19) 0.0775(19) 0.0074(17) 0.0107(16) -0.0155(15)
C19 0.0746(19) 0.0671(18) 0.0737(18) -0.0024(16) 0.0195(16) -0.0066(16)
C20 0.090(2) 0.094(2) 0.093(2) 0.000(2) 0.005(2) -0.0477(18)
C21 0.103(2) 0.120(3) 0.0677(19) -0.0025(19) 0.0085(18) -0.052(2)
C22 0.098(2) 0.113(3) 0.104(3) 0.022(2) -0.023(2) -0.045(2)
C23 0.074(2) 0.126(3) 0.076(2) 0.015(2) -0.0125(18) -0.021(2)
C24 0.0669(18) 0.0621(17) 0.0719(18) 0.0068(15) 0.0118(16) -0.0060(15)
C25 0.082(2) 0.0574(17) 0.0780(19) -0.0006(16) 0.0107(18) 0.0032(16)
C26 0.0616(18) 0.080(2) 0.0713(18) -0.0094(17) 0.0183(16) 0.0004(17)
C27 0.0600(16) 0.0652(17) 0.0511(14) -0.0039(13) 0.0136(14) 0.0093(14)
C28 0.0565(17) 0.0668(17) 0.0768(19) -0.0041(16) 0.0168(15) 0.0148(14)
C29 0.0592(18) 0.080(2) 0.0799(19) -0.0124(17) 0.0114(17) 0.0059(16)
C30 0.0670(19) 0.095(2) 0.096(2) -0.0119(19) 0.0342(18) 0.0119(18)
C31 0.0634(19) 0.085(2) 0.080(2) -0.0083(18) 0.0115(17) 0.0155(17)
C32 0.082(2) 0.155(3) 0.084(2) -0.018(2) 0.0366(19) 0.016(2)
C33 0.306(5) 0.304(5) 0.158(4) -0.018(4) 0.088(4) 0.211(4)
C34 0.299(7) 0.264(9) 0.173(5) -0.013(5) 0.108(5) -0.065(7)
C35 0.132(3) 0.262(6) 0.062(2) -0.018(3) 0.031(2) 0.043(4)
C36 0.078(2) 0.068(2) 0.107(2) 0.0041(18) 0.027(2) -0.0043(17)
C37 0.064(2) 0.117(3) 0.0672(19) 0.0091(19) 0.0119(17) -0.002(2)
C38 0.082(2) 0.111(3) 0.0634(18) -0.0086(19) 0.0012(18) 0.012(2)
C39 0.076(2) 0.116(3) 0.102(3) 0.003(2) -0.005(2) -0.009(2)
C40 0.082(2) 0.190(4) 0.074(2) 0.033(3) -0.0149(19) -0.026(3)
N4 0.105(2) 0.120(3) 0.105(2) 0.002(2) 0.000(2) -0.014(2)
C41 0.118(3) 0.146(3) 0.070(2) 0.029(2) -0.016(2) -0.019(3)
C42 0.071(2) 0.187(4) 0.100(3) 0.013(3) -0.001(2) -0.035(3)
C48 0.080(2) 0.082(2) 0.0565(17) -0.0128(16) 0.0039(16) -0.0317(17)
N5 0.0661(15) 0.0715(15) 0.0625(13) 0.0147(12) 0.0225(12) -0.0005(13)
C43 0.105(2) 0.083(2) 0.0529(16) 0.0253(15) -0.0165(17) -0.0248(19)
C44 0.077(2) 0.121(3) 0.0500(16) 0.0171(17) -0.0067(15) -0.0401(19)
C45 0.081(2) 0.072(2) 0.078(2) -0.0110(17) -0.0057(18) -0.0180(17)
C46 0.0837(19) 0.130(3) 0.070(2) 0.004(2) -0.0143(17) -0.0668(18)
C47 0.100(3) 0.131(3) 0.070(2) 0.004(2) -0.009(2) -0.041(2)
C49 0.0596(18) 0.0630(17) 0.0648(17) 0.0121(15) 0.0025(15) -0.0016(15)
C50 0.0597(17) 0.0649(17) 0.0636(17) 0.0076(15) 0.0071(15) -0.0076(15)
C51 0.0451(14) 0.0646(16) 0.0523(14) 0.0108(13) 0.0080(12) -0.0104(13)
C52 0.0571(17) 0.0732(18) 0.0557(16) 0.0020(15) 0.0143(14) -0.0043(15)
C53 0.0626(17) 0.0799(19) 0.0591(16) -0.0090(15) 0.0252(14) -0.0253(15)
C54 0.081(2) 0.084(2) 0.0493(15) -0.0139(16) 0.0111(16) -0.0018(18)
C55 0.0603(17) 0.076(2) 0.0671(17) -0.0060(17) 0.0058(15) -0.0057(16)
C56 0.225(4) 0.133(3) 0.073(2) 0.027(2) 0.014(3) -0.083(3)
C57 0.455(6) 0.320(4) 0.082(3) 0.045(3) 0.024(3) -0.304(3)
C58 0.213 0.213 0.213 0.000 0.038 0.000
C59 0.219(5) 0.284(6) 0.123(3) 0.104(3) 0.070(3) 0.006(5)
C60 0.0413(15) 0.0736(19) 0.0813(19) -0.0007(17) -0.0016(15) -0.0139(14)
C61 0.0545(17) 0.0743(19) 0.092(2) 0.0111(18) -0.0109(17) -0.0075(16)
C62 0.0635(19) 0.146(3) 0.077(2) -0.013(2) 0.0068(17) -0.046(2)
C63 0.073(2) 0.133(3) 0.119(3) -0.014(3) 0.002(2) -0.038(2)
C64 0.089(2) 0.119(3) 0.084(2) -0.008(2) 0.015(2) -0.044(2)
C65 0.082(2) 0.091(2) 0.0576(17) -0.0120(17) 0.0112(16) -0.0284(18)
C66 0.0480(15) 0.0707(18) 0.0709(17) -0.0169(15) 0.0077(14) -0.0101(14)
C67 0.0433(15) 0.074(2) 0.0796(19) -0.0008(17) 0.0126(14) 0.0011(15)
C68 0.0519(16) 0.0682(18) 0.0504(14) 0.0050(14) 0.0058(13) 0.0088(14)
C69 0.0624(18) 0.0512(16) 0.092(2) 0.0144(16) 0.0187(17) 0.0070(15)
C70 0.0410(16) 0.102(2) 0.0756(19) 0.0193(18) 0.0176(15) 0.0012(16)
C71 0.0614(19) 0.100(2) 0.091(2) 0.002(2) 0.0337(18) 0.0072(18)
C72 0.0545(17) 0.0756(19) 0.0752(18) 0.0178(16) 0.0190(15) 0.0081(15)
C73 0.0604(18) 0.080(2) 0.0641(17) 0.0067(16) 0.0125(15) 0.0075(16)
C74 0.078(2) 0.115(3) 0.090(2) 0.006(2) 0.0357(19) 0.003(2)
C75 0.131(3) 0.239(5) 0.075(2) 0.014(3) 0.060(2) 0.088(3)
C76 0.180(4) 0.135(4) 0.114(3) 0.012(3) 0.063(3) -0.021(4)
C77 0.139(4) 0.222(5) 0.072(2) 0.007(3) 0.033(3) 0.008(4)
C78 0.0506(18) 0.114(3) 0.073(2) 0.013(2) 0.0093(16) 0.0022(18)
C79 0.081(3) 0.148(4) 0.124(3) 0.023(3) 0.026(2) -0.022(3)
C80 0.064(2) 0.192(4) 0.174(4) 0.059(3) 0.001(3) -0.056(2)
C81 0.064(2) 0.166(4) 0.114(3) 0.018(3) 0.016(2) -0.003(3)
C82 0.076(3) 0.173(5) 0.360(9) 0.028(6) -0.006(5) -0.025(4)
N8 0.129(3) 0.370(6) 0.274(5) 0.153(5) -0.095(3) -0.127(4)
C83 0.173(5) 0.589(11) 0.413(8) 0.333(7) -0.157(5) -0.193(6)
C84 0.201(6) 0.655(6) 0.385(4) 0.464(3) -0.063(4) -0.115(6)
N2 0.0669(15) 0.0759(15) 0.0657(14) -0.0129(13) -0.0005(13) -0.0050(13)
N3 0.0565(13) 0.0595(13) 0.0783(15) 0.0132(13) 0.0131(12) 0.0006(12)
N6 0.0496(13) 0.0709(14) 0.0612(13) -0.0045(12) 0.0018(11) -0.0117(11)
N7 0.0422(12) 0.0678(15) 0.0720(14) 0.0106(13) 0.0090(11) -0.0021(11)

loop_
_atom_type_symbol
_atom_type_description
_atom_type_scat_dispersion_real
_atom_type_scat_dispersion_imag
_atom_type_scat_source
C C 0.0033 0.0016 'International Tables Vol C Tables 4.2.6.8 and 6.1.1.4'
H H 0.0000 0.0000 'International Tables Vol C Tables 4.2.6.8 and 6.1.1.4'
N N 0.0061 0.0033 'International Tables Vol C Tables 4.2.6.8 and 6.1.1.4'
O O 0.0106 0.0060 'International Tables Vol C Tables 4.2.6.8 and 6.1.1.4'
Zn Zn 0.2839 1.4301 'International Tables Vol C Tables 4.2.6.8 and 6.1.1.4'

loop_
_geom_angle_atom_site_label_1
_geom_angle_atom_site_label_2
_geom_angle_atom_site_label_3
_geom_angle
_geom_angle_site_symmetry_1
_geom_angle_site_symmetry_3
_geom_angle_publ_flag
O1 Zn1 O2 97.57(9) . . ?
O1 Zn1 N2 87.54(9) . . ?
O2 Zn1 N2 165.93(9) . . ?
O1 Zn1 N3 145.04(9) . . ?
O2 Zn1 N3 88.38(9) . . ?
N2 Zn1 N3 80.09(9) . . ?
O1 Zn1 N1 101.94(7) . 2_655 ?
O2 Zn1 N1 93.51(7) . 2_655 ?
N2 Zn1 N1 98.26(8) . 2_655 ?
N3 Zn1 N1 112.08(8) . 2_655 ?
O4 Zn2 O3 93.58(8) . . ?
O4 Zn2 N7 90.97(9) . . ?
O3 Zn2 N7 151.69(9) . . ?
O4 Zn2 N5 95.11(7) . 2_746 ?
O3 Zn2 N5 100.73(7) . 2_746 ?
N7 Zn2 N5 106.67(8) . 2_746 ?
O4 Zn2 N6 156.44(9) . . ?
O3 Zn2 N6 86.64(9) . . ?
N7 Zn2 N6 78.37(9) . . ?
N5 Zn2 N6 108.01(8) 2_746 . ?
C9 O1 Zn1 129.69(15) . . ?
C27 O2 Zn1 123.30(15) . . ?
C51 O3 Zn2 125.94(14) . . ?
C69 O4 Zn2 124.44(14) . . ?
C1 N1 C5 120.0 . . ?
C1 N1 Zn1 116.94(7) . 2_645 ?
C5 N1 Zn1 122.77(7) . 2_645 ?
N1 C1 C2 120.0 . . ?
C3 C2 C1 120.0 . . ?
C2 C3 C4 120.0 . . ?
C2 C3 C6 116.2(2) . . ?
C4 C3 C6 123.7(2) . . ?
C5 C4 C3 120.0 . . ?
C4 C5 N1 120.0 . . ?
C7 C6 C3 124.4(3) . . ?
C6 C7 C8 130.0(3) . . ?
C9 C8 C13 120.0 . . ?
C9 C8 C7 122.54(15) . . ?
C13 C8 C7 117.45(15) . . ?
O1 C9 C8 118.98(13) . . ?
O1 C9 C10 120.97(13) . . ?
C8 C9 C10 120.0 . . ?
C11 C10 C9 120.0 . . ?
C11 C10 C18 113.17(19) . . ?
C9 C10 C18 126.82(19) . . ?
C10 C11 C12 120.0 . . ?
C13 C12 C11 120.0 . . ?
C13 C12 C14 117.52(17) . . ?
C11 C12 C14 122.46(17) . . ?
C12 C13 C8 120.0 . . ?
C15 C14 C17 112.2(4) . . ?
C15 C14 C16 98.0(4) . . ?
C17 C14 C16 100.1(5) . . ?
C15 C14 C12 118.6(3) . . ?
C17 C14 C12 115.7(4) . . ?
C16 C14 C12 108.9(3) . . ?
N2 C18 C10 123.5(3) . . ?
C20 C19 N2 117.1(3) . . ?
C20 C19 C24 111.7(3) . . ?
N2 C19 C24 105.7(2) . . ?
C19 C20 C21 110.9(3) . . ?
C22 C21 C20 112.2(3) . . ?
C21 C22 C23 110.1(3) . . ?
C24 C23 C22 112.9(3) . . ?
C23 C24 N3 116.3(3) . . ?
C23 C24 C19 112.3(3) . . ?
N3 C24 C19 107.7(2) . . ?
N3 C25 C26 122.7(2) . . ?
C27 C26 C31 120.0 . . ?
C27 C26 C25 127.04(15) . . ?
C31 C26 C25 112.39(15) . . ?
O2 C27 C28 119.45(12) . . ?
O2 C27 C26 120.43(12) . . ?
C28 C27 C26 120.0 . . ?
C29 C28 C27 120.0 . . ?
C29 C28 C36 115.4(2) . . ?
C27 C28 C36 124.2(2) . . ?
C28 C29 C30 120.0 . . ?
C31 C30 C29 120.0 . . ?
C31 C30 C32 120.39(17) . . ?
C29 C30 C32 119.61(17) . . ?
C30 C31 C26 120.0 . . ?
C35 C32 C33 112.7(4) . . ?
C35 C32 C30 115.2(3) . . ?
C33 C32 C30 113.4(3) . . ?
C35 C32 C34 100.9(4) . . ?
C33 C32 C34 102.3(4) . . ?
C30 C32 C34 110.7(4) . . ?
C37 C36 C28 131.8(3) . . ?
C36 C37 C38 122.7(3) . . ?
C39 C38 C42 120.0 . . ?
C39 C38 C37 127.92(15) . . ?
C42 C38 C37 112.01(15) . . ?
C40 C39 C38 120.0 . . ?
C39 C40 N4 120.0 . . ?
C41 N4 C40 120.0 . . ?
C42 C41 N4 120.0 . . ?
C41 C42 C38 120.0 . . ?
C49 C48 C45 128.5(3) . . ?
C43 N5 C47 120.0 . . ?
C43 N5 Zn2 118.72(7) . 2_756 ?
C47 N5 Zn2 120.13(7) . 2_756 ?
C44 C43 N5 120.0 . . ?
C43 C44 C45 120.0 . . ?
C44 C45 C46 120.0 . . ?
C44 C45 C48 120.15(19) . . ?
C46 C45 C48 119.83(19) . . ?
C47 C46 C45 120.0 . . ?
C46 C47 N5 120.0 . . ?
C48 C49 C50 130.1(3) . . ?
C51 C50 C55 120.0 . . ?
C51 C50 C49 124.79(14) . . ?
C55 C50 C49 115.20(14) . . ?
O3 C51 C50 118.09(12) . . ?
O3 C51 C52 121.84(12) . . ?
C50 C51 C52 120.0 . . ?
C53 C52 C51 120.0 . . ?
C53 C52 C60 118.02(17) . . ?
C51 C52 C60 121.70(17) . . ?
C52 C53 C54 120.0 . . ?
C53 C54 C55 120.0 . . ?
C53 C54 C56 117.12(18) . . ?
C55 C54 C56 122.85(18) . . ?
C54 C55 C50 120.0 . . ?
C57 C56 C58 134.5(4) . . ?
C57 C56 C54 112.4(3) . . ?
C58 C56 C54 110.2(3) . . ?
C57 C56 C59 96.1(4) . . ?
C58 C56 C59 87.9(4) . . ?
C54 C56 C59 104.5(3) . . ?
N6 C60 C52 128.0(3) . . ?
N6 C61 C62 116.4(3) . . ?
N6 C61 C66 107.5(2) . . ?
C62 C61 C66 111.7(3) . . ?
C61 C62 C63 108.9(3) . . ?
C64 C63 C62 111.5(3) . . ?
C65 C64 C63 110.4(3) . . ?
C64 C65 C66 108.9(3) . . ?
N7 C66 C65 116.8(2) . . ?
N7 C66 C61 106.0(2) . . ?
C65 C66 C61 110.3(2) . . ?
N7 C67 C68 128.1(2) . . ?
C69 C68 C73 120.0 . . ?
C69 C68 C67 121.42(14) . . ?
C73 C68 C67 117.87(14) . . ?
O4 C69 C70 116.06(12) . . ?
O4 C69 C68 123.46(12) . . ?
C70 C69 C68 120.0 . . ?
C69 C70 C71 120.0 . . ?
C69 C70 C78 124.68(18) . . ?
C71 C70 C78 114.60(18) . . ?
C72 C71 C70 120.0 . . ?
C71 C72 C73 120.0 . . ?
C71 C72 C74 119.32(18) . . ?
C73 C72 C74 120.66(18) . . ?
C72 C73 C68 120.0 . . ?
C75 C74 C76 107.2(4) . . ?
C75 C74 C77 109.7(4) . . ?
C76 C74 C77 105.9(4) . . ?
C75 C74 C72 109.3(3) . . ?
C76 C74 C72 109.3(3) . . ?
C77 C74 C72 115.1(3) . . ?
C79 C78 C70 131.2(3) . . ?
C78 C79 C80 128.0(4) . . ?
C81 C80 C84 120.0 . . ?
C81 C80 C79 117.9(2) . . ?
C84 C80 C79 121.6(2) . . ?
C82 C81 C80 120.0 . . ?
N8 C82 C81 120.0 . . ?
C82 N8 C83 120.0 . . ?
C84 C83 N8 120.0 . . ?
C83 C84 C80 120.0 . . ?
C18 N2 C19 120.7(3) . . ?
C18 N2 Zn1 126.6(2) . . ?
C19 N2 Zn1 112.68(19) . . ?
C25 N3 C24 122.1(2) . . ?
C25 N3 Zn1 125.4(2) . . ?
C24 N3 Zn1 112.37(18) . . ?
C60 N6 C61 123.0(3) . . ?
C60 N6 Zn2 121.58(18) . . ?
C61 N6 Zn2 115.44(19) . . ?
C67 N7 C66 120.8(2) . . ?
C67 N7 Zn2 124.33(19) . . ?
C66 N7 Zn2 114.80(18) . . ?

loop_
_geom_bond_atom_site_label_1
_geom_bond_atom_site_label_2
_geom_bond_distance
_geom_bond_site_symmetry_2
_geom_bond_publ_flag
Zn1 O1 1.964(2) . ?
Zn1 O2 1.993(2) . ?
Zn1 N2 2.057(3) . ?
Zn1 N3 2.081(2) . ?
Zn1 N1 2.1058(15) 2_655 ?
Zn2 O4 1.960(2) . ?
Zn2 O3 1.972(2) . ?
Zn2 N7 2.054(2) . ?
Zn2 N5 2.0697(15) 2_746 ?
Zn2 N6 2.090(2) . ?
O1 C9 1.312(3) . ?
O2 C27 1.331(3) . ?
O3 C51 1.373(3) . ?
O4 C69 1.383(3) . ?
N1 C1 1.3900 . ?
N1 C5 1.3900 . ?
N1 Zn1 2.1058(15) 2_645 ?
C1 C2 1.3900 . ?
C2 C3 1.3900 . ?
C3 C4 1.3900 . ?
C3 C6 1.493(3) . ?
C4 C5 1.3900 . ?
C6 C7 1.309(5) . ?
C7 C8 1.461(3) . ?
C8 C9 1.3900 . ?
C8 C13 1.3900 . ?
C9 C10 1.3900 . ?
C10 C11 1.3900 . ?
C10 C18 1.426(3) . ?
C11 C12 1.3900 . ?
C12 C13 1.3900 . ?
C12 C14 1.562(4) . ?
C14 C15 1.427(5) . ?
C14 C17 1.461(7) . ?
C14 C16 1.524(5) . ?
C18 N2 1.288(4) . ?
C19 C20 1.499(5) . ?
C19 N2 1.501(4) . ?
C19 C24 1.516(4) . ?
C20 C21 1.532(4) . ?
C21 C22 1.476(5) . ?
C22 C23 1.523(5) . ?
C23 C24 1.463(4) . ?
C24 N3 1.494(4) . ?
C25 N3 1.294(4) . ?
C25 C26 1.456(4) . ?
C26 C27 1.3900 . ?
C26 C31 1.3900 . ?
C27 C28 1.3900 . ?
C28 C29 1.3900 . ?
C28 C36 1.444(4) . ?
C29 C30 1.3900 . ?
C30 C31 1.3900 . ?
C30 C32 1.557(4) . ?
C32 C35 1.445(5) . ?
C32 C33 1.504(7) . ?
C32 C34 1.571(7) . ?
C36 C37 1.331(5) . ?
C37 C38 1.495(3) . ?
C38 C39 1.3900 . ?
C38 C42 1.3900 . ?
C39 C40 1.3900 . ?
C40 N4 1.3900 . ?
N4 C41 1.3900 . ?
C41 C42 1.3900 . ?
C48 C49 1.315(4) . ?
C48 C45 1.496(3) . ?
N5 C43 1.3900 . ?
N5 C47 1.3900 . ?
N5 Zn2 2.0697(15) 2_756 ?
C43 C44 1.3900 . ?
C44 C45 1.3900 . ?
C45 C46 1.3900 . ?
C46 C47 1.3900 . ?
C49 C50 1.464(3) . ?
C50 C51 1.3900 . ?
C50 C55 1.3900 . ?
C51 C52 1.3900 . ?
C52 C53 1.3900 . ?
C52 C60 1.477(3) . ?
C53 C54 1.3900 . ?
C54 C55 1.3900 . ?
C54 C56 1.575(4) . ?
C56 C57 1.469(6) . ?
C56 C58 1.535(7) . ?
C56 C59 1.616(6) . ?
C60 N6 1.268(4) . ?
C61 N6 1.469(3) . ?
C61 C62 1.511(5) . ?
C61 C66 1.544(5) . ?
C62 C63 1.560(4) . ?
C63 C64 1.539(5) . ?
C64 C65 1.537(5) . ?
C65 C66 1.538(4) . ?
C66 N7 1.479(4) . ?
C67 N7 1.271(4) . ?
C67 C68 1.477(3) . ?
C68 C69 1.3900 . ?
C68 C73 1.3900 . ?
C69 C70 1.3900 . ?
C70 C71 1.3900 . ?
C70 C78 1.495(3) . ?
C71 C72 1.3900 . ?
C72 C73 1.3900 . ?
C72 C74 1.554(4) . ?
C74 C75 1.464(6) . ?
C74 C76 1.504(6) . ?
C74 C77 1.536(5) . ?
C78 C79 1.261(5) . ?
C79 C80 1.513(4) . ?
C80 C81 1.3900 . ?
C80 C84 1.3900 . ?
C81 C82 1.3900 . ?
C82 N8 1.3900 . ?
N8 C83 1.3900 . ?
C83 C84 1.3900 . ?
C85 O5 1.509(9) . ?
O6 C86 1.442(6) . ?

loop_
_geom_hbond_atom_site_label_D
_geom_hbond_atom_site_label_H
_geom_hbond_atom_site_label_A
_geom_hbond_distance_DH
_geom_hbond_distance_HA
_geom_hbond_distance_DA
_geom_hbond_angle_DHA
_geom_hbond_site_symmetry_A
O5 H5 N8 0.82 2.03 2.732(10) 143.9 1_455
O6 H6 N4 0.82 2.06 2.869(6) 166.7 1_556
